data_7106021
loop_
_publ_author_name
'Antonio Alberola'
'Emma Carter'
'Christos P. Constantinides'
'Dana J. Eisler'
'Damien M. Murphy'
'Jeremy M. Rawson'

_publ_section_title
;
 Crystal structures, EPR and magnetic properties of 2-ClC6H4CNSSN and
 2,5-Cl2C6H3CNSSN
;
_journal_name_full Chem.Commun.
_journal_page_first 2532
_journal_paper_doi 10.1039/c0cc04296j
_journal_volume 47
_journal_year 2011
_chemical_formula_moiety 'C7 H3 Cl2 N2 S2'
_chemical_formula_sum 'C7 H3 Cl2 N2 S2'
_chemical_formula_weight 250.13
_chemical_name_systematic
;
?
;
_space_group_IT_number 2
_symmetry_cell_setting triclinic
_symmetry_space_group_name_Hall '-P 1'
_symmetry_space_group_name_H-M 'P -1'
_atom_sites_solution_hydrogens geom
_atom_sites_solution_primary direct
_atom_sites_solution_secondary difmap
_audit_creation_method SHELXL-97
_cell_angle_alpha 88.096(2)
_cell_angle_beta 81.458(2)
_cell_angle_gamma 77.0090(10)
_cell_formula_units_Z 8
_cell_length_a 7.3271(2)
_cell_length_b 10.3563(3)
_cell_length_c 24.6666(7)
_cell_measurement_reflns_used 34374
_cell_measurement_temperature 180(2)
_cell_measurement_theta_max 25.35
_cell_measurement_theta_min 1.02
_cell_volume 1803.60(9)
_computing_cell_refinement 'HKL Scalepack (Otwinowski & Minor 1997)'
_computing_data_collection 'Collect (Nonius B.V. 1998)'
_computing_data_reduction
;
HKL Denzo and Scalepack (Otwinowski & Minor 1997)
;
_computing_publication_material 'SHELXL-97 (Sheldrick 1997)'
_computing_structure_refinement 'SHELXL-97 (Sheldrick 1997)'
_computing_structure_solution 'SIR-92 (Altomare et al. 1994)'
_diffrn_ambient_temperature 180(2)
_diffrn_measured_fraction_theta_full 0.877
_diffrn_measured_fraction_theta_max 0.877
_diffrn_measurement_device_type 'Nonius Kappa CCD'
_diffrn_measurement_method 'Thin slice \w and \f scans'
_diffrn_radiation_source 'fine-focus sealed tube'
_diffrn_radiation_type MoK\a
_diffrn_radiation_wavelength 0.71073
_diffrn_reflns_av_R_equivalents 0.0395
_diffrn_reflns_av_sigmaI/netI 0.0589
_diffrn_reflns_limit_h_max 8
_diffrn_reflns_limit_h_min -8
_diffrn_reflns_limit_k_max 12
_diffrn_reflns_limit_k_min -12
_diffrn_reflns_limit_l_max 29
_diffrn_reflns_limit_l_min -29
_diffrn_reflns_number 9531
_diffrn_reflns_theta_full 25.34
_diffrn_reflns_theta_max 25.34
_diffrn_reflns_theta_min 3.54
_exptl_absorpt_coefficient_mu 1.127
_exptl_absorpt_correction_T_max 1.002
_exptl_absorpt_correction_T_min 0.902
_exptl_absorpt_correction_type multi-scan
_exptl_absorpt_process_details
;
multi-scan from symmetry-related measurements
Sortav (Blessing 1995)
;
_exptl_crystal_colour black
_exptl_crystal_density_diffrn 1.842
_exptl_crystal_density_method 'not measured'
_exptl_crystal_description needle
_exptl_crystal_F_000 1000
_exptl_crystal_size_max 0.16
_exptl_crystal_size_mid 0.02
_exptl_crystal_size_min 0.02
_refine_diff_density_max 0.410
_refine_diff_density_min -0.466
_refine_diff_density_rms 0.094
_refine_ls_extinction_coef 0.0004(3)
_refine_ls_extinction_expression Fc^*^=kFc[1+0.001xFc^2^\l^3^/sin(2\q)]^-1/4^
_refine_ls_extinction_method SHELXL
_refine_ls_goodness_of_fit_ref 1.050
_refine_ls_hydrogen_treatment constr
_refine_ls_matrix_type full
_refine_ls_number_parameters 471
_refine_ls_number_reflns 5799
_refine_ls_number_restraints 0
_refine_ls_restrained_S_all 1.050
_refine_ls_R_factor_all 0.0710
_refine_ls_R_factor_gt 0.0491
_refine_ls_shift/su_max 0.003
_refine_ls_shift/su_mean 0.000
_refine_ls_structure_factor_coef Fsqd
_refine_ls_weighting_details 'calc w=1/[\s^2^(Fo^2^)+(0.0241P)^2^+4.0662P] where P=(Fo^2^+2Fc^2^)/3'
_refine_ls_weighting_scheme calc
_refine_ls_wR_factor_gt 0.1003
_refine_ls_wR_factor_ref 0.1119
_reflns_number_gt 4579
_reflns_number_total 5799
_reflns_threshold_expression >2sigma(I)
_cod_data_source_file C0CC04296J.TXT
_cod_data_source_block 2
_cod_depositor_comments
;
The following automatic conversions were performed:

'_symmetry_cell_setting' value 'Triclinic' changed to 'triclinic'
according to the built-in table from CIF Core dictionary named
'cif_core.dic' version 2.4.1 from 2010-06-29.

Automatic conversion script
Id: cif_fix_values 1646 2011-03-28 12:23:43Z adriana 
;
_cod_original_sg_symbol_H-M P-1
_cod_database_code 7106021

loop_
_symmetry_equiv_pos_as_xyz
'x, y, z'
'-x, -y, -z'

loop_
_atom_site_label
_atom_site_type_symbol
_atom_site_fract_x
_atom_site_fract_y
_atom_site_fract_z
_atom_site_U_iso_or_equiv
_atom_site_adp_type
_atom_site_occupancy
_atom_site_symmetry_multiplicity
_atom_site_calc_flag
_atom_site_refinement_flags
_atom_site_disorder_assembly
_atom_site_disorder_group
C10 C 0.1092(16) 0.4968(11) 0.6136(5) 0.030(3) Uani 1 1 d . . .
S11 S 0.1564(5) 0.6668(3) 0.54154(12) 0.0347(8) Uani 1 1 d . . .
C11 C 0.1191(15) 0.3512(9) 0.6325(4) 0.024(3) Uani 1 1 d . . .
N11 N 0.1723(13) 0.5136(9) 0.5598(4) 0.030(2) Uani 1 1 d . . .
S12 S 0.0550(4) 0.7413(2) 0.62132(13) 0.0359(8) Uani 1 1 d . . .
Cl12 Cl 0.1724(4) 0.4043(3) 0.73683(11) 0.0263(6) Uani 1 1 d . . .
C12 C 0.1432(14) 0.3105(9) 0.6836(4) 0.016(2) Uani 1 1 d . . .
N12 N 0.0568(13) 0.5940(8) 0.6484(4) 0.032(2) Uani 1 1 d . . .
C13 C 0.1421(14) 0.1709(10) 0.6977(4) 0.018(2) Uani 1 1 d . . .
H13 H 0.1536 0.1404 0.7341 0.022 Uiso 1 1 calc R . .
C14 C 0.1249(15) 0.0861(11) 0.6592(4) 0.025(2) Uani 1 1 d . . .
H14 H 0.1278 -0.0043 0.6678 0.030 Uiso 1 1 calc R . .
C15 C 0.1027(14) 0.1348(11) 0.6060(5) 0.024(3) Uani 1 1 d . . .
Cl15 Cl 0.0735(4) 0.0312(3) 0.55628(12) 0.0284(6) Uani 1 1 d . . .
C16 C 0.0917(14) 0.2704(11) 0.5935(4) 0.025(2) Uani 1 1 d . . .
H16 H 0.0657 0.3044 0.5586 0.030 Uiso 1 1 calc R . .
C20 C 0.5762(13) 0.4876(11) 0.6206(4) 0.022(2) Uani 1 1 d . . .
S21 S 0.5819(6) 0.6651(3) 0.55085(12) 0.0366(8) Uani 1 1 d . . .
C21 C 0.6030(14) 0.3407(9) 0.6380(4) 0.020(2) Uani 1 1 d . . .
N21 N 0.6197(13) 0.5086(9) 0.5668(4) 0.031(2) Uani 1 1 d . . .
Cl22 Cl 0.6746(4) 0.3913(3) 0.74058(12) 0.0287(6) Uani 1 1 d . . .
N22 N 0.5171(14) 0.5795(8) 0.6574(4) 0.031(2) Uani 1 1 d . . .
S22 S 0.4942(5) 0.7313(3) 0.63173(13) 0.0336(8) Uani 1 1 d . . .
C22 C 0.6396(16) 0.2996(11) 0.6877(5) 0.025(3) Uani 1 1 d . . .
C23 C 0.6485(13) 0.1573(9) 0.7013(5) 0.017(2) Uani 1 1 d . . .
H23 H 0.6647 0.1268 0.7374 0.020 Uiso 1 1 calc R . .
C24 C 0.6338(14) 0.0694(10) 0.6626(4) 0.019(2) Uani 1 1 d . . .
H24 H 0.6461 -0.0223 0.6705 0.022 Uiso 1 1 calc R . .
Cl25 Cl 0.5753(4) 0.0157(3) 0.56099(12) 0.0270(6) Uani 1 1 d . . .
C25 C 0.6001(14) 0.1210(10) 0.6112(5) 0.021(2) Uani 1 1 d . . .
C26 C 0.5810(13) 0.2570(11) 0.5993(4) 0.024(3) Uani 1 1 d . . .
H26 H 0.5528 0.2901 0.5644 0.028 Uiso 1 1 calc R . .
C30 C 0.2046(16) 0.9860(11) 0.8793(4) 0.028(2) Uani 1 1 d . . .
S31 S 0.1323(6) 1.1676(3) 0.94937(12) 0.0416(10) Uani 1 1 d . . .
C31 C 0.2374(13) 0.8514(10) 0.8632(4) 0.023(2) Uani 1 1 d . . .
N31 N 0.1901(15) 1.0118(10) 0.9326(4) 0.035(2) Uani 1 1 d . . .
Cl32 Cl 0.4124(4) 0.8962(3) 0.76024(12) 0.0291(6) Uani 1 1 d . . .
S32 S 0.1210(5) 1.2340(3) 0.86818(13) 0.0377(10) Uani 1 1 d . . .
C32 C 0.3234(14) 0.7928(10) 0.8105(4) 0.019(2) Uani 1 1 d . . .
N32 N 0.1702(13) 1.0862(8) 0.8424(4) 0.031(2) Uani 1 1 d . . .
C33 C 0.3537(17) 0.6688(12) 0.7990(5) 0.031(3) Uani 1 1 d . . .
H33 H 0.4166 0.6361 0.7640 0.037 Uiso 1 1 calc R . .
C34 C 0.2915(16) 0.5822(11) 0.8394(5) 0.025(2) Uani 1 1 d . . .
H34 H 0.3091 0.4908 0.8313 0.030 Uiso 1 1 calc R . .
Cl35 Cl 0.1345(4) 0.5193(3) 0.94003(14) 0.0319(7) Uani 1 1 d . . .
C35 C 0.2068(14) 0.6296(11) 0.8896(5) 0.022(2) Uani 1 1 d . . .
C36 C 0.1835(15) 0.7567(10) 0.9029(4) 0.023(2) Uani 1 1 d . . .
H36 H 0.1303 0.7852 0.9392 0.028 Uiso 1 1 calc R . .
C40 C 0.7319(13) 0.9910(9) 0.8852(4) 0.020(2) Uani 1 1 d . . .
S41 S 0.6931(6) 1.1630(3) 0.95740(13) 0.0370(9) Uani 1 1 d . . .
N41 N 0.7341(13) 1.0071(9) 0.9382(4) 0.030(2) Uani 1 1 d . . .
C41 C 0.7485(13) 0.8580(10) 0.8669(4) 0.022(2) Uani 1 1 d . . .
Cl42 Cl 0.9161(4) 0.9008(3) 0.76233(12) 0.0270(6) Uani 1 1 d . . .
S42 S 0.6702(5) 1.2377(3) 0.87780(14) 0.0389(8) Uani 1 1 d . . .
N42 N 0.6992(14) 1.0945(8) 0.8493(4) 0.032(2) Uani 1 1 d . . .
C42 C 0.8257(15) 0.7988(11) 0.8124(4) 0.020(2) Uani 1 1 d . . .
C43 C 0.8450(16) 0.6778(11) 0.8012(5) 0.026(2) Uani 1 1 d . . .
H43 H 0.9022 0.6456 0.7657 0.031 Uiso 1 1 calc R . .
C44 C 0.7822(16) 0.5905(10) 0.8410(5) 0.027(3) Uani 1 1 d . . .
H44 H 0.7931 0.5003 0.8321 0.033 Uiso 1 1 calc R . .
Cl45 Cl 0.6319(4) 0.5281(3) 0.94276(13) 0.0333(7) Uani 1 1 d . . .
C45 C 0.7059(14) 0.6363(11) 0.8923(5) 0.025(3) Uani 1 1 d . . .
C46 C 0.6917(15) 0.7629(10) 0.9064(4) 0.023(2) Uani 1 1 d . . .
H46 H 0.6433 0.7905 0.9431 0.028 Uiso 1 1 calc R . .

loop_
_atom_site_aniso_label
_atom_site_aniso_U_11
_atom_site_aniso_U_22
_atom_site_aniso_U_33
_atom_site_aniso_U_23
_atom_site_aniso_U_13
_atom_site_aniso_U_12
C10 0.037(6) 0.030(5) 0.026(5) 0.008(4) -0.006(4) -0.011(4)
S11 0.048(2) 0.0283(13) 0.0308(16) 0.0075(9) -0.0098(11) -0.0136(13)
C11 0.028(6) 0.014(4) 0.025(6) 0.003(4) 0.006(4) -0.002(4)
N11 0.043(5) 0.030(4) 0.017(4) 0.003(3) -0.003(3) -0.009(4)
S12 0.0437(19) 0.0232(13) 0.0373(16) 0.0019(9) 0.0019(11) -0.0056(12)
Cl12 0.0307(15) 0.0290(13) 0.0197(13) -0.0033(11) -0.0023(11) -0.0083(11)
C12 0.014(4) 0.011(4) 0.025(5) 0.001(3) 0.003(3) -0.010(3)
N12 0.042(5) 0.027(4) 0.026(4) 0.005(3) 0.004(3) -0.013(4)
C13 0.013(4) 0.022(5) 0.023(5) 0.009(4) -0.007(4) -0.007(4)
C14 0.024(6) 0.033(6) 0.019(5) -0.001(4) 0.003(4) -0.012(4)
C15 0.020(5) 0.029(6) 0.023(6) -0.006(4) 0.003(4) -0.005(4)
Cl15 0.0310(15) 0.0337(14) 0.0227(13) -0.0055(11) -0.0022(11) -0.0122(12)
C16 0.016(5) 0.035(6) 0.017(5) -0.002(4) 0.001(4) 0.006(4)
C20 0.016(4) 0.035(5) 0.019(5) 0.005(4) 0.000(3) -0.015(4)
S21 0.055(2) 0.0281(13) 0.0274(15) 0.0044(9) 0.0024(12) -0.0162(13)
C21 0.027(5) 0.007(4) 0.021(5) 0.005(3) 0.009(4) -0.002(3)
N21 0.042(6) 0.030(4) 0.020(4) 0.004(3) 0.000(3) -0.007(4)
Cl22 0.0320(15) 0.0292(14) 0.0239(14) -0.0041(11) -0.0057(12) -0.0033(11)
N22 0.050(5) 0.021(4) 0.027(4) 0.007(3) -0.006(4) -0.022(4)
S22 0.0512(19) 0.0232(12) 0.0277(15) 0.0006(9) -0.0040(11) -0.0121(12)
C22 0.020(5) 0.020(5) 0.035(6) -0.010(4) 0.003(4) -0.006(4)
C23 0.006(4) 0.016(4) 0.028(5) 0.006(3) -0.001(3) -0.004(3)
C24 0.015(5) 0.019(4) 0.021(5) 0.004(3) -0.003(4) -0.002(3)
Cl25 0.0275(14) 0.0293(13) 0.0248(14) -0.0045(11) -0.0006(11) -0.0089(11)
C25 0.022(5) 0.017(5) 0.021(6) -0.002(4) 0.001(4) -0.004(4)
C26 0.012(4) 0.036(6) 0.019(5) 0.003(4) 0.000(4) 0.000(4)
C30 0.037(6) 0.027(5) 0.017(5) 0.007(4) 0.002(4) -0.006(4)
S31 0.071(3) 0.0278(14) 0.0260(16) -0.0034(9) -0.0049(12) -0.0111(15)
C31 0.009(4) 0.037(6) 0.021(5) 0.008(4) -0.002(3) -0.004(4)
N31 0.052(6) 0.026(4) 0.030(5) 0.000(3) -0.007(4) -0.017(4)
Cl32 0.0281(14) 0.0317(13) 0.0248(14) 0.0082(12) 0.0032(11) -0.0066(11)
S32 0.060(2) 0.0235(13) 0.0285(16) 0.0001(9) 0.0006(11) -0.0108(13)
C32 0.016(4) 0.032(5) 0.007(4) -0.001(4) 0.002(3) -0.007(4)
N32 0.040(5) 0.026(4) 0.024(4) 0.007(3) -0.007(3) 0.001(4)
C33 0.038(6) 0.040(6) 0.012(5) 0.008(4) -0.001(4) -0.005(5)
C34 0.026(6) 0.020(5) 0.030(6) -0.001(4) -0.007(4) -0.004(4)
Cl35 0.0385(16) 0.0304(14) 0.0290(15) 0.0092(11) -0.0030(12) -0.0144(12)
C35 0.019(5) 0.034(6) 0.020(6) 0.014(4) -0.011(4) -0.018(4)
C36 0.032(6) 0.027(6) 0.018(5) 0.002(4) -0.006(4) -0.022(4)
C40 0.013(4) 0.014(4) 0.032(6) 0.004(4) -0.001(3) 0.000(3)
S41 0.053(2) 0.0280(13) 0.0282(16) -0.0073(9) 0.0044(11) -0.0119(13)
N41 0.038(5) 0.021(4) 0.032(5) -0.003(3) 0.002(4) -0.015(3)
C41 0.011(4) 0.032(5) 0.025(5) 0.001(4) 0.002(3) -0.010(4)
Cl42 0.0242(14) 0.0286(13) 0.0269(15) 0.0081(11) 0.0014(11) -0.0076(11)
S42 0.054(2) 0.0229(13) 0.0375(16) -0.0013(10) -0.0047(12) -0.0052(13)
N42 0.046(5) 0.017(4) 0.030(5) 0.002(3) -0.006(4) 0.000(4)
C42 0.019(5) 0.030(5) 0.010(5) 0.005(4) -0.002(3) -0.001(4)
C43 0.033(6) 0.028(5) 0.016(5) 0.006(4) -0.005(4) -0.006(4)
C44 0.031(6) 0.018(5) 0.031(6) -0.001(4) -0.008(4) 0.000(4)
Cl45 0.0415(17) 0.0322(14) 0.0294(16) 0.0096(12) -0.0024(12) -0.0178(12)
C45 0.019(5) 0.030(6) 0.029(6) 0.010(4) -0.003(4) -0.012(4)
C46 0.036(6) 0.019(5) 0.018(5) -0.001(4) -0.002(4) -0.015(4)

loop_
_atom_type_symbol
_atom_type_description
_atom_type_scat_dispersion_real
_atom_type_scat_dispersion_imag
_atom_type_scat_source
C C 0.0033 0.0016 'International Tables Vol C Tables 4.2.6.8 and 6.1.1.4'
H H 0.0000 0.0000 'International Tables Vol C Tables 4.2.6.8 and 6.1.1.4'
Cl Cl 0.1484 0.1585 'International Tables Vol C Tables 4.2.6.8 and 6.1.1.4'
N N 0.0061 0.0033 'International Tables Vol C Tables 4.2.6.8 and 6.1.1.4'
S S 0.1246 0.1234 'International Tables Vol C Tables 4.2.6.8 and 6.1.1.4'

loop_
_geom_angle_atom_site_label_1
_geom_angle_atom_site_label_2
_geom_angle_atom_site_label_3
_geom_angle
_geom_angle_site_symmetry_1
_geom_angle_site_symmetry_3
_geom_angle_publ_flag
N12 C10 N11 122.9(10) . . ?
N12 C10 C11 121.2(9) . . ?
N11 C10 C11 115.8(10) . . ?
N11 S11 S12 94.1(3) . . ?
C12 C11 C16 123.1(9) . . ?
C12 C11 C10 122.8(10) . . ?
C16 C11 C10 114.1(9) . . ?
C10 N11 S11 114.2(8) . . ?
N12 S12 S11 93.9(3) . . ?
C11 C12 C13 118.0(9) . . ?
C11 C12 Cl12 127.3(8) . . ?
C13 C12 Cl12 114.7(8) . . ?
C10 N12 S12 114.7(7) . . ?
C14 C13 C12 120.4(10) . . ?
C14 C13 H13 119.8 . . ?
C12 C13 H13 119.8 . . ?
C13 C14 C15 118.6(10) . . ?
C13 C14 H14 120.7 . . ?
C15 C14 H14 120.7 . . ?
C14 C15 C16 120.8(10) . . ?
C14 C15 Cl15 120.1(9) . . ?
C16 C15 Cl15 119.0(9) . . ?
C11 C16 C15 118.8(10) . . ?
C11 C16 H16 120.6 . . ?
C15 C16 H16 120.6 . . ?
N22 C20 N21 125.1(10) . . ?
N22 C20 C21 119.6(9) . . ?
N21 C20 C21 115.3(10) . . ?
N21 S21 S22 94.8(4) . . ?
C22 C21 C26 122.4(9) . . ?
C22 C21 C20 122.4(9) . . ?
C26 C21 C20 115.2(9) . . ?
C20 N21 S21 112.9(8) . . ?
C20 N22 S22 113.4(7) . . ?
N22 S22 S21 93.8(3) . . ?
C21 C22 C23 117.7(10) . . ?
C21 C22 Cl22 128.2(9) . . ?
C23 C22 Cl22 114.1(9) . . ?
C24 C23 C22 121.1(9) . . ?
C24 C23 H23 119.4 . . ?
C22 C23 H23 119.4 . . ?
C23 C24 C25 116.9(9) . . ?
C23 C24 H24 121.5 . . ?
C25 C24 H24 121.5 . . ?
C24 C25 C26 121.8(10) . . ?
C24 C25 Cl25 119.1(8) . . ?
C26 C25 Cl25 119.0(8) . . ?
C21 C26 C25 119.8(10) . . ?
C21 C26 H26 120.1 . . ?
C25 C26 H26 120.1 . . ?
N31 C30 N32 120.8(10) . . ?
N31 C30 C31 117.8(10) . . ?
N32 C30 C31 121.1(10) . . ?
N31 S31 S32 94.1(4) . . ?
C30 C31 C36 118.7(9) . . ?
C30 C31 C32 128.1(9) . . ?
C36 C31 C32 113.2(9) . . ?
C30 N31 S31 115.7(8) . . ?
N32 S32 S31 94.4(3) . . ?
C33 C32 C31 125.0(9) . . ?
C33 C32 Cl32 117.3(8) . . ?
C31 C32 Cl32 117.4(8) . . ?
C30 N32 S32 115.0(7) . . ?
C32 C33 C34 118.7(10) . . ?
C32 C33 H33 120.7 . . ?
C34 C33 H33 120.7 . . ?
C35 C34 C33 120.0(10) . . ?
C35 C34 H34 120.0 . . ?
C33 C34 H34 120.0 . . ?
C36 C35 C34 121.8(10) . . ?
C36 C35 Cl35 118.8(9) . . ?
C34 C35 Cl35 119.3(9) . . ?
C35 C36 C31 121.2(10) . . ?
C35 C36 H36 119.4 . . ?
C31 C36 H36 119.4 . . ?
N41 C40 N42 123.2(9) . . ?
N41 C40 C41 116.7(9) . . ?
N42 C40 C41 119.8(9) . . ?
N41 S41 S42 93.9(4) . . ?
C40 N41 S41 114.2(8) . . ?
C40 C41 C46 118.3(9) . . ?
C40 C41 C42 129.1(9) . . ?
C46 C41 C42 112.6(9) . . ?
N42 S42 S41 95.5(4) . . ?
C40 N42 S42 113.1(7) . . ?
C43 C42 C41 124.4(10) . . ?
C43 C42 Cl42 118.3(9) . . ?
C41 C42 Cl42 117.0(8) . . ?
C42 C43 C44 120.4(11) . . ?
C42 C43 H43 119.8 . . ?
C44 C43 H43 119.8 . . ?
C45 C44 C43 119.6(10) . . ?
C45 C44 H44 120.2 . . ?
C43 C44 H44 120.2 . . ?
C46 C45 C44 121.5(10) . . ?
C46 C45 Cl45 118.4(9) . . ?
C44 C45 Cl45 120.1(9) . . ?
C45 C46 C41 121.5(10) . . ?
C45 C46 H46 119.3 . . ?
C41 C46 H46 119.3 . . ?

loop_
_geom_bond_atom_site_label_1
_geom_bond_atom_site_label_2
_geom_bond_distance
_geom_bond_site_symmetry_2
_geom_bond_publ_flag
C10 N12 1.299(14) . ?
C10 N11 1.357(14) . ?
C10 C11 1.553(14) . ?
S11 N11 1.619(9) . ?
S11 S12 2.104(4) . ?
C11 C12 1.339(14) . ?
C11 C16 1.361(15) . ?
S12 N12 1.643(8) . ?
Cl12 C12 1.724(10) . ?
C12 C13 1.478(13) . ?
C13 C14 1.353(16) . ?
C13 H13 0.9500 . ?
C14 C15 1.409(16) . ?
C14 H14 0.9500 . ?
C15 C16 1.414(14) . ?
C15 Cl15 1.723(11) . ?
C16 H16 0.9500 . ?
C20 N22 1.293(13) . ?
C20 N21 1.340(14) . ?
C20 C21 1.544(13) . ?
S21 N21 1.626(10) . ?
S21 S22 2.092(4) . ?
C21 C22 1.332(15) . ?
C21 C26 1.360(14) . ?
Cl22 C22 1.720(11) . ?
N22 S22 1.657(8) . ?
C22 C23 1.490(14) . ?
C23 C24 1.372(15) . ?
C23 H23 0.9500 . ?
C24 C25 1.394(15) . ?
C24 H24 0.9500 . ?
Cl25 C25 1.733(11) . ?
C25 C26 1.409(13) . ?
C26 H26 0.9500 . ?
C30 N31 1.334(15) . ?
C30 N32 1.363(13) . ?
C30 C31 1.421(15) . ?
S31 N31 1.624(10) . ?
S31 S32 2.103(4) . ?
C31 C36 1.438(13) . ?
C31 C32 1.448(14) . ?
Cl32 C32 1.758(10) . ?
S32 N32 1.620(9) . ?
C32 C33 1.287(15) . ?
C33 C34 1.412(16) . ?
C33 H33 0.9500 . ?
C34 C35 1.355(16) . ?
C34 H34 0.9500 . ?
Cl35 C35 1.765(10) . ?
C35 C36 1.334(14) . ?
C36 H36 0.9500 . ?
C40 N41 1.325(15) . ?
C40 N42 1.370(12) . ?
C40 C41 1.437(14) . ?
S41 N41 1.648(9) . ?
S41 S42 2.102(4) . ?
C41 C46 1.446(13) . ?
C41 C42 1.475(14) . ?
Cl42 C42 1.752(10) . ?
S42 N42 1.620(9) . ?
C42 C43 1.264(14) . ?
C43 C44 1.411(16) . ?
C43 H43 0.9500 . ?
C44 C45 1.360(16) . ?
C44 H44 0.9500 . ?
Cl45 C45 1.754(11) . ?
C45 C46 1.345(14) . ?
C46 H46 0.9500 . ?
